data_7203166
loop_
_publ_author_name
'Bia\/lo\'nska, Agata'
'Ciunik, Zbigniew'

_publ_section_title
;
 When in the presence of the strong hydrogen bonds, the weak hydrogen
 bonds gain an importance
;
_journal_issue 1
_journal_name_full CrystEngComm
_journal_page_first 66
_journal_paper_doi 10.1039/b515365d
_journal_volume 8
_journal_year 2006
_chemical_absolute_configuration rm
_chemical_formula_moiety 'C23 H27 N2 O4, C8 H14 N O4, C3 H8 O, H2 O'
_chemical_formula_sum 'C34 H51 N3 O10'
_chemical_formula_weight 661.78
_chemical_name_systematic
;
brucinium N-tert-Butoxycarbonyl-L-alaninate 2-propanol solvate hydrate
;
_space_group_IT_number 5
_symmetry_cell_setting monoclinic
_symmetry_space_group_name_Hall 'C 2y'
_symmetry_space_group_name_H-M 'C 1 2 1'
_atom_sites_solution_hydrogens geom
_atom_sites_solution_primary direct
_atom_sites_solution_secondary difmap
_audit_creation_method SHELXL-97
_cell_angle_alpha 90.00
_cell_angle_beta 93.146(18)
_cell_angle_gamma 90.00
_cell_formula_units_Z 4
_cell_length_a 13.611(2)
_cell_length_b 12.374(2)
_cell_length_c 20.458(3)
_cell_measurement_reflns_used 1896
_cell_measurement_temperature 100(2)
_cell_measurement_theta_max 25.00
_cell_measurement_theta_min 3.44
_cell_volume 3440.4(9)
_computing_cell_refinement 'CrysAlis RED (Oxford Diffraction,Poland Sp. z o.o)'
_computing_data_collection 'CrysAlis CCD (Oxford Diffraction,Poland Sp. z o.o)'
_computing_data_reduction 'CrysAlis RED (Oxford Diffraction,Poland Sp. z o.o)'
_computing_molecular_graphics 'SHELXTL-NT V5.1, Bruker AXS 1999'
_computing_publication_material 'SHELXL-97 (Sheldrick, 1997)'
_computing_structure_refinement 'SHELXL-97 (Sheldrick, 1997)'
_computing_structure_solution 'SHELXS-97 (Sheldrick, 1990)'
_diffrn_ambient_temperature 100(2)
_diffrn_measured_fraction_theta_full 0.986
_diffrn_measured_fraction_theta_max 0.986
_diffrn_measurement_device_type 'Kuma KM4CCD'
_diffrn_measurement_method '\w scan'
_diffrn_radiation_monochromator graphite
_diffrn_radiation_source 'fine-focus sealed tube'
_diffrn_radiation_type MoK\a
_diffrn_radiation_wavelength 0.71073
_diffrn_reflns_av_R_equivalents 0.0465
_diffrn_reflns_av_sigmaI/netI 0.0586
_diffrn_reflns_limit_h_max 15
_diffrn_reflns_limit_h_min -16
_diffrn_reflns_limit_k_max 9
_diffrn_reflns_limit_k_min -14
_diffrn_reflns_limit_l_max 23
_diffrn_reflns_limit_l_min -24
_diffrn_reflns_number 9880
_diffrn_reflns_theta_full 25.00
_diffrn_reflns_theta_max 25.00
_diffrn_reflns_theta_min 3.44
_diffrn_standards_number 0
_exptl_absorpt_coefficient_mu 0.094
_exptl_absorpt_correction_type none
_exptl_crystal_colour colourless
_exptl_crystal_density_diffrn 1.278
_exptl_crystal_density_method 'not measured'
_exptl_crystal_description plate
_exptl_crystal_F_000 1424
_exptl_crystal_size_max 0.20
_exptl_crystal_size_mid 0.20
_exptl_crystal_size_min 0.15
_refine_diff_density_max 0.173
_refine_diff_density_min -0.170
_refine_diff_density_rms 0.039
_refine_ls_abs_structure_details 'from known structure (Toda et al., 1985)'
_refine_ls_extinction_method none
_refine_ls_goodness_of_fit_ref 1.000
_refine_ls_hydrogen_treatment constr
_refine_ls_matrix_type full
_refine_ls_number_parameters 424
_refine_ls_number_reflns 3132
_refine_ls_number_restraints 1
_refine_ls_restrained_S_all 1.000
_refine_ls_R_factor_all 0.0555
_refine_ls_R_factor_gt 0.0406
_refine_ls_shift/su_max 0.000
_refine_ls_shift/su_mean 0.000
_refine_ls_structure_factor_coef Fsqd
_refine_ls_weighting_details 'calc w=1/[\s^2^(Fo^2^)+(0.0335P)^2^+0.0000P] where P=(Fo^2^+2Fc^2^)/3'
_refine_ls_weighting_scheme calc
_refine_ls_wR_factor_gt 0.0687
_refine_ls_wR_factor_ref 0.0735
_reflns_number_gt 2644
_reflns_number_total 3132
_reflns_threshold_expression >2sigma(I)
_cod_data_source_file b515365d.txt
_cod_data_source_block 3
_cod_depositor_comments
;
The following automatic conversions were performed:
'_symmetry_cell_setting' value 'MONOCLINIC' changed to 'monoclinic'
according to '/home/saulius/struct/CIF-dictionaries/cif_core.dic'
dictionary named 'cif_core.dic' version 2.4.1 from 2010-06-29.

Automatic conversion script
Id: cif_fix_enum 1527 2010-12-29 10:47:43Z saulius 
;
_cod_original_cell_volume 3440.2(10)
_cod_original_sg_symbol_H-M 'C 2'
_cod_database_code 7203166

loop_
_symmetry_equiv_pos_as_xyz
'x, y, z'
'-x, y, -z'
'x+1/2, y+1/2, z'
'-x+1/2, y+1/2, -z'

loop_
_atom_site_label
_atom_site_type_symbol
_atom_site_fract_x
_atom_site_fract_y
_atom_site_fract_z
_atom_site_U_iso_or_equiv
_atom_site_adp_type
_atom_site_occupancy
_atom_site_symmetry_multiplicity
_atom_site_calc_flag
_atom_site_refinement_flags
_atom_site_disorder_assembly
_atom_site_disorder_group
O1 O 0.82936(16) 0.01201(16) 0.14091(10) 0.0210(5) Uani 1 1 d . . .
O2 O 0.91420(15) 0.60141(16) -0.08459(10) 0.0190(5) Uani 1 1 d . . .
O3 O 0.88075(16) 0.71500(15) 0.01815(10) 0.0195(5) Uani 1 1 d . . .
O4 O 0.90475(15) 0.19790(17) -0.05059(10) 0.0201(5) Uani 1 1 d . . .
N1 N 0.83094(18) 0.27102(19) 0.03724(11) 0.0155(6) Uani 1 1 d . . .
N2 N 0.71482(19) 0.3492(2) 0.23896(12) 0.0200(6) Uani 1 1 d . . .
H2 H 0.6939 0.4045 0.2657 0.024 Uiso 1 1 calc R . .
C1 C 0.8744(2) 0.4330(2) -0.03168(15) 0.0165(7) Uani 1 1 d . . .
H1 H 0.8895 0.3912 -0.0688 0.020 Uiso 1 1 calc R . .
C2 C 0.8844(2) 0.5436(3) -0.03161(14) 0.0161(7) Uani 1 1 d . . .
C3 C 0.8635(2) 0.6064(2) 0.02363(14) 0.0165(7) Uani 1 1 d . . .
C4 C 0.8266(2) 0.5561(2) 0.07835(15) 0.0165(7) Uani 1 1 d . . .
H4 H 0.8089 0.5977 0.1149 0.020 Uiso 1 1 calc R . .
C5 C 0.8163(2) 0.4435(2) 0.07846(14) 0.0157(7) Uani 1 1 d . . .
C6 C 0.8415(2) 0.3842(2) 0.02465(15) 0.0144(7) Uani 1 1 d . . .
C7 C 0.7713(2) 0.3707(2) 0.12873(15) 0.0163(7) Uani 1 1 d . . .
C8 C 0.8024(2) 0.2553(2) 0.10571(14) 0.0138(7) Uani 1 1 d . . .
H8 H 0.7447 0.2054 0.1061 0.017 Uiso 1 1 calc R . .
C9 C 0.8741(2) 0.1886(2) 0.00534(15) 0.0167(7) Uani 1 1 d . . .
C10 C 0.8796(2) 0.0823(2) 0.04170(15) 0.0184(7) Uani 1 1 d . . .
H10A H 0.9320 0.0382 0.0232 0.022 Uiso 1 1 calc R . .
H10B H 0.8166 0.0437 0.0326 0.022 Uiso 1 1 calc R . .
C11 C 0.8996(2) 0.0868(2) 0.11665(15) 0.0181(7) Uani 1 1 d . . .
H11 H 0.9676 0.0593 0.1279 0.022 Uiso 1 1 calc R . .
C12 C 0.8394(3) -0.0112(3) 0.20981(15) 0.0229(8) Uani 1 1 d . . .
H12A H 0.9097 -0.0075 0.2249 0.027 Uiso 1 1 calc R . .
H12B H 0.8156 -0.0854 0.2179 0.027 Uiso 1 1 calc R . .
C13 C 0.7812(2) 0.0683(2) 0.24794(15) 0.0207(8) Uani 1 1 d . . .
H13 H 0.7279 0.0433 0.2719 0.025 Uiso 1 1 calc R . .
C14 C 0.8035(2) 0.1739(2) 0.24864(14) 0.0181(7) Uani 1 1 d . . .
C15 C 0.7415(2) 0.2539(2) 0.28282(15) 0.0224(8) Uani 1 1 d . . .
H15A H 0.7781 0.2799 0.3230 0.027 Uiso 1 1 calc R . .
H15B H 0.6806 0.2181 0.2960 0.027 Uiso 1 1 calc R . .
C16 C 0.6314(2) 0.3249(3) 0.18961(16) 0.0228(8) Uani 1 1 d . . .
H16A H 0.5684 0.3528 0.2048 0.027 Uiso 1 1 calc R . .
H16B H 0.6251 0.2461 0.1823 0.027 Uiso 1 1 calc R . .
C17 C 0.6582(2) 0.3820(2) 0.12735(15) 0.0177(7) Uani 1 1 d . . .
H17A H 0.6382 0.4589 0.1278 0.021 Uiso 1 1 calc R . .
H17B H 0.6268 0.3466 0.0882 0.021 Uiso 1 1 calc R . .
C18 C 0.8911(2) 0.2029(2) 0.14217(14) 0.0155(7) Uani 1 1 d . . .
H18 H 0.9501 0.2420 0.1272 0.019 Uiso 1 1 calc R . .
C19 C 0.8922(2) 0.2199(2) 0.21653(15) 0.0182(7) Uani 1 1 d . . .
H19 H 0.9531 0.1860 0.2371 0.022 Uiso 1 1 calc R . .
C20 C 0.8970(2) 0.3434(2) 0.22798(16) 0.0199(7) Uani 1 1 d . . .
H20A H 0.9074 0.3589 0.2753 0.024 Uiso 1 1 calc R . .
H20B H 0.9527 0.3747 0.2051 0.024 Uiso 1 1 calc R . .
C21 C 0.8003(2) 0.3934(3) 0.20157(14) 0.0183(7) Uani 1 1 d . . .
H21 H 0.8039 0.4734 0.2082 0.022 Uiso 1 1 calc R . .
C22 C 0.9367(2) 0.5371(3) -0.14067(15) 0.0202(8) Uani 1 1 d . . .
H22A H 0.9570 0.5846 -0.1758 0.030 Uiso 1 1 calc R . .
H22B H 0.8781 0.4963 -0.1559 0.030 Uiso 1 1 calc R . .
H22C H 0.9901 0.4868 -0.1284 0.030 Uiso 1 1 calc R . .
C23 C 0.8756(3) 0.7782(3) 0.07620(16) 0.0269(8) Uani 1 1 d . . .
H23A H 0.8890 0.8541 0.0662 0.040 Uiso 1 1 calc R . .
H23B H 0.9245 0.7521 0.1094 0.040 Uiso 1 1 calc R . .
H23C H 0.8096 0.7720 0.0928 0.040 Uiso 1 1 calc R . .
O5 O 0.66942(19) 0.47868(17) 0.33168(11) 0.0351(7) Uani 1 1 d . . .
O6 O 0.61836(18) 0.59466(18) 0.25395(10) 0.0312(6) Uani 1 1 d . . .
O7 O 0.62717(18) 0.94017(18) 0.36105(12) 0.0344(6) Uani 1 1 d . . .
O8 O 0.68054(18) 0.81571(18) 0.43714(11) 0.0312(6) Uani 1 1 d . . .
N3 N 0.6082(2) 0.7594(2) 0.34403(13) 0.0253(7) Uani 1 1 d . . .
H3 H 0.5844 0.7706 0.3038 0.030 Uiso 1 1 calc R . .
C24 C 0.6360(2) 0.5687(3) 0.31189(16) 0.0204(8) Uani 1 1 d . . .
C25 C 0.6134(3) 0.6468(3) 0.36731(16) 0.0235(8) Uani 1 1 d . . .
H25 H 0.6677 0.6414 0.4021 0.028 Uiso 1 1 calc R . .
C26 C 0.5174(3) 0.6134(3) 0.39693(17) 0.0345(9) Uani 1 1 d . . .
H26A H 0.5030 0.6632 0.4324 0.052 Uiso 1 1 calc R . .
H26B H 0.5239 0.5398 0.4143 0.052 Uiso 1 1 calc R . .
H26C H 0.4637 0.6157 0.3631 0.052 Uiso 1 1 calc R . .
C27 C 0.6373(2) 0.8466(3) 0.37968(17) 0.0256(8) Uani 1 1 d . . .
C28 C 0.7254(3) 0.8941(3) 0.48478(17) 0.0318(9) Uani 1 1 d . . .
C29 C 0.6460(3) 0.9609(4) 0.5137(2) 0.0598(14) Uani 1 1 d . . .
H29A H 0.6157 1.0082 0.4799 0.090 Uiso 1 1 calc R . .
H29B H 0.6748 1.0049 0.5497 0.090 Uiso 1 1 calc R . .
H29C H 0.5958 0.9129 0.5304 0.090 Uiso 1 1 calc R . .
C30 C 0.8017(3) 0.9623(3) 0.4530(2) 0.0459(11) Uani 1 1 d . . .
H30A H 0.7691 1.0101 0.4204 0.069 Uiso 1 1 calc R . .
H30B H 0.8481 0.9151 0.4316 0.069 Uiso 1 1 calc R . .
H30C H 0.8375 1.0059 0.4865 0.069 Uiso 1 1 calc R . .
C31 C 0.7744(3) 0.8188(3) 0.53567(18) 0.0497(12) Uani 1 1 d . . .
H31A H 0.7242 0.7748 0.5555 0.075 Uiso 1 1 calc R . .
H31B H 0.8098 0.8617 0.5697 0.075 Uiso 1 1 calc R . .
H31C H 0.8209 0.7715 0.5145 0.075 Uiso 1 1 calc R . .
O33 O 0.51618(19) 1.1013(2) 0.29307(11) 0.0447(7) Uani 1 1 d . . .
H33 H 0.5395 1.0553 0.3113 0.067 Uiso 1 1 d R . .
C34 C 0.3775(3) 1.2142(4) 0.2873(2) 0.0537(12) Uani 1 1 d . . .
H34A H 0.3558 1.1788 0.2462 0.081 Uiso 1 1 calc R . .
H34B H 0.4185 1.2768 0.2780 0.081 Uiso 1 1 calc R . .
H34C H 0.3199 1.2382 0.3102 0.081 Uiso 1 1 calc R . .
C32 C 0.4720(4) 1.1850(4) 0.3934(2) 0.0656(14) Uani 1 1 d . . .
H32A H 0.5099 1.1312 0.4193 0.098 Uiso 1 1 calc R . .
H32B H 0.4156 1.2087 0.4176 0.098 Uiso 1 1 calc R . .
H32C H 0.5140 1.2472 0.3850 0.098 Uiso 1 1 calc R . .
C33 C 0.4360(3) 1.1359(3) 0.32982(17) 0.0326(9) Uani 1 1 d . . .
H33A H 0.3938 1.0721 0.3388 0.039 Uiso 1 1 calc R . .
O1W O 0.65292(18) 0.77415(19) 0.17807(11) 0.0381(7) Uani 1 1 d . . .
H11W H 0.6403 0.7492 0.1322 0.057 Uiso 1 1 d R . .
H12W H 0.6438 0.7221 0.2029 0.057 Uiso 1 1 d R . .

loop_
_atom_site_aniso_label
_atom_site_aniso_U_11
_atom_site_aniso_U_22
_atom_site_aniso_U_33
_atom_site_aniso_U_23
_atom_site_aniso_U_13
_atom_site_aniso_U_12
O1 0.0259(13) 0.0180(12) 0.0195(12) 0.0020(10) 0.0052(10) -0.0038(10)
O2 0.0237(13) 0.0154(11) 0.0184(12) 0.0031(10) 0.0050(10) 0.0036(10)
O3 0.0265(13) 0.0120(11) 0.0201(13) -0.0005(10) 0.0012(10) -0.0001(10)
O4 0.0235(13) 0.0214(12) 0.0157(12) -0.0010(10) 0.0048(10) 0.0018(10)
N1 0.0191(15) 0.0139(14) 0.0136(14) -0.0005(12) 0.0011(11) -0.0009(12)
N2 0.0261(16) 0.0148(13) 0.0199(16) 0.0023(12) 0.0083(12) 0.0035(12)
C1 0.0157(17) 0.0202(18) 0.0137(17) -0.0022(14) 0.0014(13) 0.0037(14)
C2 0.0125(18) 0.0225(19) 0.0132(18) 0.0043(14) -0.0017(13) 0.0016(14)
C3 0.0154(18) 0.0131(16) 0.0207(18) 0.0016(15) -0.0014(14) 0.0006(14)
C4 0.0180(18) 0.0156(17) 0.0156(17) -0.0029(14) -0.0022(13) 0.0022(14)
C5 0.0145(17) 0.0156(16) 0.0169(17) 0.0022(15) -0.0006(13) -0.0019(14)
C6 0.0131(17) 0.0129(16) 0.0169(18) -0.0010(14) -0.0023(13) 0.0014(13)
C7 0.0195(17) 0.0120(17) 0.0172(17) 0.0003(13) 0.0002(14) 0.0006(13)
C8 0.0139(17) 0.0140(17) 0.0138(16) -0.0017(13) 0.0023(13) -0.0009(13)
C9 0.0092(17) 0.0174(17) 0.024(2) -0.0031(15) 0.0007(14) -0.0027(14)
C10 0.0170(18) 0.0151(17) 0.0232(18) -0.0003(14) 0.0032(14) 0.0035(14)
C11 0.0153(17) 0.0184(18) 0.0209(17) 0.0009(15) 0.0037(14) 0.0002(14)
C12 0.031(2) 0.0186(17) 0.0190(18) 0.0061(15) 0.0033(14) 0.0013(16)
C13 0.0217(18) 0.0253(19) 0.0153(17) 0.0035(15) 0.0050(13) 0.0002(15)
C14 0.0212(18) 0.0208(18) 0.0121(17) 0.0042(14) -0.0008(13) -0.0004(14)
C15 0.029(2) 0.0201(18) 0.0185(18) 0.0069(15) 0.0077(15) 0.0029(15)
C16 0.0199(19) 0.0228(18) 0.026(2) -0.0006(16) 0.0052(14) 0.0025(16)
C17 0.0180(17) 0.0160(17) 0.0191(18) -0.0002(14) 0.0023(13) 0.0024(14)
C18 0.0150(17) 0.0173(16) 0.0143(16) 0.0018(14) 0.0016(13) -0.0012(14)
C19 0.0192(18) 0.0177(17) 0.0175(18) 0.0008(14) 0.0004(14) -0.0002(14)
C20 0.0240(19) 0.0207(17) 0.0149(17) 0.0023(15) 0.0009(14) -0.0048(15)
C21 0.0239(18) 0.0161(16) 0.0152(18) -0.0016(14) 0.0042(14) -0.0020(15)
C22 0.0217(19) 0.0214(18) 0.0179(18) 0.0015(14) 0.0037(14) 0.0039(15)
C23 0.037(2) 0.0165(17) 0.027(2) -0.0022(17) 0.0024(16) -0.0043(16)
O5 0.0634(19) 0.0222(14) 0.0201(13) 0.0018(11) 0.0065(12) 0.0171(13)
O6 0.0478(17) 0.0281(14) 0.0170(13) 0.0022(11) -0.0031(11) 0.0052(12)
O7 0.0458(17) 0.0177(13) 0.0391(15) 0.0000(12) -0.0047(12) 0.0046(12)
O8 0.0504(17) 0.0220(13) 0.0202(14) -0.0042(11) -0.0073(11) -0.0023(12)
N3 0.0361(18) 0.0200(16) 0.0187(15) -0.0016(13) -0.0085(13) 0.0039(13)
C24 0.0197(19) 0.0212(19) 0.0206(19) 0.0009(16) 0.0031(14) -0.0018(15)
C25 0.032(2) 0.0193(17) 0.0187(19) 0.0003(15) -0.0002(15) 0.0057(16)
C26 0.042(2) 0.033(2) 0.030(2) 0.0002(18) 0.0157(18) 0.0054(19)
C27 0.028(2) 0.026(2) 0.023(2) -0.0019(17) 0.0016(15) 0.0040(17)
C28 0.041(2) 0.0284(19) 0.025(2) -0.0128(17) -0.0004(17) -0.0051(19)
C29 0.053(3) 0.070(3) 0.056(3) -0.039(3) -0.001(2) 0.009(3)
C30 0.049(3) 0.048(3) 0.041(2) -0.008(2) -0.0045(19) -0.017(2)
C31 0.073(3) 0.049(3) 0.025(2) -0.008(2) -0.012(2) -0.003(2)
O33 0.0506(18) 0.0514(16) 0.0339(15) 0.0146(14) 0.0177(13) 0.0235(15)
C34 0.040(3) 0.054(3) 0.067(3) 0.005(2) -0.002(2) 0.017(2)
C32 0.092(4) 0.061(3) 0.044(3) -0.010(3) 0.005(3) 0.022(3)
C33 0.035(2) 0.031(2) 0.033(2) 0.0028(17) 0.0155(18) 0.0063(18)
O1W 0.0552(18) 0.0331(14) 0.0253(14) 0.0076(12) -0.0048(12) -0.0132(13)

loop_
_atom_type_symbol
_atom_type_description
_atom_type_scat_dispersion_real
_atom_type_scat_dispersion_imag
_atom_type_scat_source
C C 0.0033 0.0000 'International Tables Vol C Tables 4.2.6.8 and 6.1.1.4'
H H 0.0000 0.0000 'International Tables Vol C Tables 4.2.6.8 and 6.1.1.4'
N N 0.0061 0.0000 'International Tables Vol C Tables 4.2.6.8 and 6.1.1.4'
O O 0.0106 0.0000 'International Tables Vol C Tables 4.2.6.8 and 6.1.1.4'

loop_
_geom_angle_atom_site_label_1
_geom_angle_atom_site_label_2
_geom_angle_atom_site_label_3
_geom_angle
_geom_angle_site_symmetry_1
_geom_angle_site_symmetry_3
_geom_angle_publ_flag
C12 O1 C11 116.0(2) . . ?
C2 O2 C22 115.0(2) . . ?
C3 O3 C23 116.9(2) . . ?
C9 N1 C6 126.6(3) . . ?
C9 N1 C8 119.7(2) . . ?
C6 N1 C8 109.3(2) . . ?
C16 N2 C15 112.9(2) . . ?
C16 N2 C21 107.6(2) . . ?
C15 N2 C21 114.2(2) . . ?
C16 N2 H2 107.2 . . ?
C15 N2 H2 107.2 . . ?
C21 N2 H2 107.2 . . ?
C2 C1 C6 117.7(3) . . ?
C2 C1 H1 121.1 . . ?
C6 C1 H1 121.1 . . ?
C1 C2 O2 123.3(3) . . ?
C1 C2 C3 121.6(3) . . ?
O2 C2 C3 115.1(3) . . ?
O3 C3 C4 125.0(3) . . ?
O3 C3 C2 115.6(3) . . ?
C4 C3 C2 119.5(3) . . ?
C3 C4 C5 119.0(3) . . ?
C3 C4 H4 120.5 . . ?
C5 C4 H4 120.5 . . ?
C6 C5 C4 119.8(3) . . ?
C6 C5 C7 110.6(3) . . ?
C4 C5 C7 129.4(3) . . ?
C5 C6 C1 122.2(3) . . ?
C5 C6 N1 110.1(3) . . ?
C1 C6 N1 127.7(3) . . ?
C5 C7 C17 111.8(2) . . ?
C5 C7 C21 116.9(2) . . ?
C17 C7 C21 101.7(2) . . ?
C5 C7 C8 102.1(2) . . ?
C17 C7 C8 111.2(2) . . ?
C21 C7 C8 113.3(2) . . ?
N1 C8 C18 106.0(2) . . ?
N1 C8 C7 104.6(2) . . ?
C18 C8 C7 117.3(3) . . ?
N1 C8 H8 109.5 . . ?
C18 C8 H8 109.5 . . ?
C7 C8 H8 109.5 . . ?
O4 C9 N1 123.2(3) . . ?
O4 C9 C10 121.5(3) . . ?
N1 C9 C10 115.3(3) . . ?
C9 C10 C11 117.3(2) . . ?
C9 C10 H10A 108.0 . . ?
C11 C10 H10A 108.0 . . ?
C9 C10 H10B 108.0 . . ?
C11 C10 H10B 108.0 . . ?
H10A C10 H10B 107.2 . . ?
O1 C11 C18 114.9(2) . . ?
O1 C11 C10 103.6(2) . . ?
C18 C11 C10 111.0(2) . . ?
O1 C11 H11 109.1 . . ?
C18 C11 H11 109.1 . . ?
C10 C11 H11 109.1 . . ?
O1 C12 C13 110.6(2) . . ?
O1 C12 H12A 109.5 . . ?
C13 C12 H12A 109.5 . . ?
O1 C12 H12B 109.5 . . ?
C13 C12 H12B 109.5 . . ?
H12A C12 H12B 108.1 . . ?
C14 C13 C12 121.2(3) . . ?
C14 C13 H13 119.4 . . ?
C12 C13 H13 119.4 . . ?
C13 C14 C15 121.1(3) . . ?
C13 C14 C19 123.0(3) . . ?
C15 C14 C19 115.8(3) . . ?
C14 C15 N2 111.2(2) . . ?
C14 C15 H15A 109.4 . . ?
N2 C15 H15A 109.4 . . ?
C14 C15 H15B 109.4 . . ?
N2 C15 H15B 109.4 . . ?
H15A C15 H15B 108.0 . . ?
N2 C16 C17 105.2(2) . . ?
N2 C16 H16A 110.7 . . ?
C17 C16 H16A 110.7 . . ?
N2 C16 H16B 110.7 . . ?
C17 C16 H16B 110.7 . . ?
H16A C16 H16B 108.8 . . ?
C16 C17 C7 103.2(2) . . ?
C16 C17 H17A 111.1 . . ?
C7 C17 H17A 111.1 . . ?
C16 C17 H17B 111.1 . . ?
C7 C17 H17B 111.1 . . ?
H17A C17 H17B 109.1 . . ?
C8 C18 C19 113.0(3) . . ?
C8 C18 C11 107.7(2) . . ?
C19 C18 C11 117.9(2) . . ?
C8 C18 H18 105.8 . . ?
C19 C18 H18 105.8 . . ?
C11 C18 H18 105.8 . . ?
C14 C19 C18 114.4(2) . . ?
C14 C19 C20 109.5(3) . . ?
C18 C19 C20 106.4(2) . . ?
C14 C19 H19 108.8 . . ?
C18 C19 H19 108.8 . . ?
C20 C19 H19 108.8 . . ?
C21 C20 C19 108.6(3) . . ?
C21 C20 H20A 110.0 . . ?
C19 C20 H20A 110.0 . . ?
C21 C20 H20B 110.0 . . ?
C19 C20 H20B 110.0 . . ?
H20A C20 H20B 108.4 . . ?
C20 C21 N2 110.1(2) . . ?
C20 C21 C7 115.9(2) . . ?
N2 C21 C7 104.8(2) . . ?
C20 C21 H21 108.6 . . ?
N2 C21 H21 108.6 . . ?
C7 C21 H21 108.6 . . ?
O2 C22 H22A 109.5 . . ?
O2 C22 H22B 109.5 . . ?
H22A C22 H22B 109.5 . . ?
O2 C22 H22C 109.5 . . ?
H22A C22 H22C 109.5 . . ?
H22B C22 H22C 109.5 . . ?
O3 C23 H23A 109.5 . . ?
O3 C23 H23B 109.5 . . ?
H23A C23 H23B 109.5 . . ?
O3 C23 H23C 109.5 . . ?
H23A C23 H23C 109.5 . . ?
H23B C23 H23C 109.5 . . ?
C27 O8 C28 122.4(3) . . ?
C27 N3 C25 125.0(3) . . ?
C27 N3 H3 117.5 . . ?
C25 N3 H3 117.5 . . ?
O6 C24 O5 125.7(3) . . ?
O6 C24 C25 120.5(3) . . ?
O5 C24 C25 113.7(3) . . ?
N3 C25 C26 111.0(3) . . ?
N3 C25 C24 111.4(3) . . ?
C26 C25 C24 109.5(3) . . ?
N3 C25 H25 108.3 . . ?
C26 C25 H25 108.3 . . ?
C24 C25 H25 108.3 . . ?
C25 C26 H26A 109.5 . . ?
C25 C26 H26B 109.5 . . ?
H26A C26 H26B 109.5 . . ?
C25 C26 H26C 109.5 . . ?
H26A C26 H26C 109.5 . . ?
H26B C26 H26C 109.5 . . ?
O7 C27 O8 125.4(3) . . ?
O7 C27 N3 124.3(3) . . ?
O8 C27 N3 110.3(3) . . ?
O8 C28 C29 109.8(3) . . ?
O8 C28 C30 110.5(3) . . ?
C29 C28 C30 112.8(3) . . ?
O8 C28 C31 101.5(3) . . ?
C29 C28 C31 111.3(3) . . ?
C30 C28 C31 110.5(3) . . ?
C28 C29 H29A 109.5 . . ?
C28 C29 H29B 109.5 . . ?
H29A C29 H29B 109.5 . . ?
C28 C29 H29C 109.5 . . ?
H29A C29 H29C 109.5 . . ?
H29B C29 H29C 109.5 . . ?
C28 C30 H30A 109.5 . . ?
C28 C30 H30B 109.5 . . ?
H30A C30 H30B 109.5 . . ?
C28 C30 H30C 109.5 . . ?
H30A C30 H30C 109.5 . . ?
H30B C30 H30C 109.5 . . ?
C28 C31 H31A 109.5 . . ?
C28 C31 H31B 109.5 . . ?
H31A C31 H31B 109.5 . . ?
C28 C31 H31C 109.5 . . ?
H31A C31 H31C 109.5 . . ?
H31B C31 H31C 109.5 . . ?
C33 O33 H33 106.5 . . ?
C33 C34 H34A 109.5 . . ?
C33 C34 H34B 109.5 . . ?
H34A C34 H34B 109.5 . . ?
C33 C34 H34C 109.5 . . ?
H34A C34 H34C 109.5 . . ?
H34B C34 H34C 109.5 . . ?
C33 C32 H32A 109.5 . . ?
C33 C32 H32B 109.5 . . ?
H32A C32 H32B 109.5 . . ?
C33 C32 H32C 109.5 . . ?
H32A C32 H32C 109.5 . . ?
H32B C32 H32C 109.5 . . ?
O33 C33 C32 111.0(3) . . ?
O33 C33 C34 106.6(3) . . ?
C32 C33 C34 112.3(3) . . ?
O33 C33 H33A 108.9 . . ?
C32 C33 H33A 108.9 . . ?
C34 C33 H33A 108.9 . . ?
H11W O1W H12W 108.2 . . ?

loop_
_geom_bond_atom_site_label_1
_geom_bond_atom_site_label_2
_geom_bond_distance
_geom_bond_site_symmetry_2
_geom_bond_publ_flag
O1 C12 1.438(4) . ?
O1 C11 1.439(3) . ?
O2 C2 1.378(4) . ?
O2 C22 1.443(3) . ?
O3 C3 1.369(3) . ?
O3 C23 1.427(4) . ?
O4 C9 1.245(3) . ?
N1 C9 1.361(4) . ?
N1 C6 1.432(4) . ?
N1 C8 1.487(4) . ?
N2 C16 1.508(4) . ?
N2 C15 1.514(4) . ?
N2 C21 1.528(4) . ?
N2 H2 0.9300 . ?
C1 C2 1.375(4) . ?
C1 C6 1.397(4) . ?
C1 H1 0.9500 . ?
C2 C3 1.414(4) . ?
C3 C4 1.398(4) . ?
C4 C5 1.401(4) . ?
C4 H4 0.9500 . ?
C5 C6 1.382(4) . ?
C5 C7 1.521(4) . ?
C7 C17 1.545(4) . ?
C7 C21 1.546(4) . ?
C7 C8 1.569(4) . ?
C8 C18 1.528(4) . ?
C8 H8 1.0000 . ?
C9 C10 1.511(4) . ?
C10 C11 1.544(4) . ?
C10 H10A 0.9900 . ?
C10 H10B 0.9900 . ?
C11 C18 1.536(4) . ?
C11 H11 1.0000 . ?
C12 C13 1.507(4) . ?
C12 H12A 0.9900 . ?
C12 H12B 0.9900 . ?
C13 C14 1.340(4) . ?
C13 H13 0.9500 . ?
C14 C15 1.498(4) . ?
C14 C19 1.517(4) . ?
C15 H15A 0.9900 . ?
C15 H15B 0.9900 . ?
C16 C17 1.518(4) . ?
C16 H16A 0.9900 . ?
C16 H16B 0.9900 . ?
C17 H17A 0.9900 . ?
C17 H17B 0.9900 . ?
C18 C19 1.535(4) . ?
C18 H18 1.0000 . ?
C19 C20 1.548(4) . ?
C19 H19 1.0000 . ?
C20 C21 1.526(4) . ?
C20 H20A 0.9900 . ?
C20 H20B 0.9900 . ?
C21 H21 1.0000 . ?
C22 H22A 0.9800 . ?
C22 H22B 0.9800 . ?
C22 H22C 0.9800 . ?
C23 H23A 0.9800 . ?
C23 H23B 0.9800 . ?
C23 H23C 0.9800 . ?
O5 C24 1.262(4) . ?
O6 C24 1.239(4) . ?
O7 C27 1.225(4) . ?
O8 C27 1.341(4) . ?
O8 C28 1.483(4) . ?
N3 C27 1.350(4) . ?
N3 C25 1.472(4) . ?
N3 H3 0.8800 . ?
C24 C25 1.533(4) . ?
C25 C26 1.527(5) . ?
C25 H25 1.0000 . ?
C26 H26A 0.9800 . ?
C26 H26B 0.9800 . ?
C26 H26C 0.9800 . ?
C28 C29 1.508(5) . ?
C28 C30 1.513(5) . ?
C28 C31 1.523(5) . ?
C29 H29A 0.9800 . ?
C29 H29B 0.9800 . ?
C29 H29C 0.9800 . ?
C30 H30A 0.9800 . ?
C30 H30B 0.9800 . ?
C30 H30C 0.9800 . ?
C31 H31A 0.9800 . ?
C31 H31B 0.9800 . ?
C31 H31C 0.9800 . ?
O33 C33 1.425(4) . ?
O33 H33 0.7421 . ?
C34 C33 1.501(5) . ?
C34 H34A 0.9800 . ?
C34 H34B 0.9800 . ?
C34 H34C 0.9800 . ?
C32 C33 1.494(5) . ?
C32 H32A 0.9800 . ?
C32 H32B 0.9800 . ?
C32 H32C 0.9800 . ?
C33 H33A 1.0000 . ?
O1W H11W 0.9937 . ?
O1W H12W 0.8343 . ?

loop_
_geom_hbond_atom_site_label_D
_geom_hbond_atom_site_label_H
_geom_hbond_atom_site_label_A
_geom_hbond_distance_DH
_geom_hbond_distance_HA
_geom_hbond_distance_DA
_geom_hbond_angle_DHA
_geom_hbond_site_symmetry_A
N2 H2 O5 0.93 1.68 2.584(3) 162.6 .
N3 H3 O6 0.88 2.46 2.756(3) 100.3 .
O33 H33 O7 0.74 2.09 2.821(3) 170.4 .
O1W H11W O4 0.99 1.86 2.843(3) 170.3 4_655
O1W H12W O6 0.83 1.93 2.765(3) 175.0 .

loop_
_geom_torsion_atom_site_label_1
_geom_torsion_atom_site_label_2
_geom_torsion_atom_site_label_3
_geom_torsion_atom_site_label_4
_geom_torsion
_geom_torsion_site_symmetry_1
_geom_torsion_site_symmetry_2
_geom_torsion_site_symmetry_3
_geom_torsion_site_symmetry_4
_geom_torsion_publ_flag
C6 C1 C2 O2 -178.6(3) . . . . ?
C6 C1 C2 C3 0.8(5) . . . . ?
C22 O2 C2 C1 -1.3(4) . . . . ?
C22 O2 C2 C3 179.3(3) . . . . ?
C23 O3 C3 C4 10.5(4) . . . . ?
C23 O3 C3 C2 -170.3(3) . . . . ?
C1 C2 C3 O3 177.2(3) . . . . ?
O2 C2 C3 O3 -3.4(4) . . . . ?
C1 C2 C3 C4 -3.5(5) . . . . ?
O2 C2 C3 C4 175.9(3) . . . . ?
O3 C3 C4 C5 -177.4(3) . . . . ?
C2 C3 C4 C5 3.4(4) . . . . ?
C3 C4 C5 C6 -0.6(5) . . . . ?
C3 C4 C5 C7 -174.7(3) . . . . ?
C4 C5 C6 C1 -2.1(5) . . . . ?
C7 C5 C6 C1 173.0(3) . . . . ?
C4 C5 C6 N1 176.3(3) . . . . ?
C7 C5 C6 N1 -8.6(4) . . . . ?
C2 C1 C6 C5 2.0(5) . . . . ?
C2 C1 C6 N1 -176.1(3) . . . . ?
C9 N1 C6 C5 -159.7(3) . . . . ?
C8 N1 C6 C5 -3.6(3) . . . . ?
C9 N1 C6 C1 18.6(5) . . . . ?
C8 N1 C6 C1 174.8(3) . . . . ?
C6 C5 C7 C17 -102.9(3) . . . . ?
C4 C5 C7 C17 71.7(4) . . . . ?
C6 C5 C7 C21 140.5(3) . . . . ?
C4 C5 C7 C21 -45.0(4) . . . . ?
C6 C5 C7 C8 16.2(3) . . . . ?
C4 C5 C7 C8 -169.3(3) . . . . ?
C9 N1 C8 C18 46.9(3) . . . . ?
C6 N1 C8 C18 -111.2(3) . . . . ?
C9 N1 C8 C7 171.5(2) . . . . ?
C6 N1 C8 C7 13.5(3) . . . . ?
C5 C7 C8 N1 -17.3(3) . . . . ?
C17 C7 C8 N1 102.2(3) . . . . ?
C21 C7 C8 N1 -143.9(2) . . . . ?
C5 C7 C8 C18 99.8(3) . . . . ?
C17 C7 C8 C18 -140.7(3) . . . . ?
C21 C7 C8 C18 -26.8(4) . . . . ?
C6 N1 C9 O4 -21.9(5) . . . . ?
C8 N1 C9 O4 -175.9(3) . . . . ?
C6 N1 C9 C10 160.0(3) . . . . ?
C8 N1 C9 C10 6.1(4) . . . . ?
O4 C9 C10 C11 144.9(3) . . . . ?
N1 C9 C10 C11 -37.0(4) . . . . ?
C12 O1 C11 C18 -66.5(3) . . . . ?
C12 O1 C11 C10 172.2(2) . . . . ?
C9 C10 C11 O1 134.6(3) . . . . ?
C9 C10 C11 C18 10.8(4) . . . . ?
C11 O1 C12 C13 88.8(3) . . . . ?
O1 C12 C13 C14 -63.5(4) . . . . ?
C12 C13 C14 C15 175.9(3) . . . . ?
C12 C13 C14 C19 -5.2(5) . . . . ?
C13 C14 C15 N2 -130.6(3) . . . . ?
C19 C14 C15 N2 50.4(4) . . . . ?
C16 N2 C15 C14 79.1(3) . . . . ?
C21 N2 C15 C14 -44.3(3) . . . . ?
C15 N2 C16 C17 -141.6(2) . . . . ?
C21 N2 C16 C17 -14.6(3) . . . . ?
N2 C16 C17 C7 35.3(3) . . . . ?
C5 C7 C17 C16 -167.4(2) . . . . ?
C21 C7 C17 C16 -41.9(3) . . . . ?
C8 C7 C17 C16 79.0(3) . . . . ?
N1 C8 C18 C19 157.8(2) . . . . ?
C7 C8 C18 C19 41.5(4) . . . . ?
N1 C8 C18 C11 -70.2(3) . . . . ?
C7 C8 C18 C11 173.5(2) . . . . ?
O1 C11 C18 C8 -76.0(3) . . . . ?
C10 C11 C18 C8 41.1(3) . . . . ?
O1 C11 C18 C19 53.2(4) . . . . ?
C10 C11 C18 C19 170.3(3) . . . . ?
C13 C14 C19 C18 62.0(4) . . . . ?
C15 C14 C19 C18 -119.0(3) . . . . ?
C13 C14 C19 C20 -178.7(3) . . . . ?
C15 C14 C19 C20 0.3(4) . . . . ?
C8 C18 C19 C14 60.2(3) . . . . ?
C11 C18 C19 C14 -66.6(4) . . . . ?
C8 C18 C19 C20 -60.8(3) . . . . ?
C11 C18 C19 C20 172.4(3) . . . . ?
C14 C19 C20 C21 -56.5(3) . . . . ?
C18 C19 C20 C21 67.5(3) . . . . ?
C19 C20 C21 N2 62.3(3) . . . . ?
C19 C20 C21 C7 -56.5(3) . . . . ?
C16 N2 C21 C20 -137.1(3) . . . . ?
C15 N2 C21 C20 -10.9(3) . . . . ?
C16 N2 C21 C7 -11.7(3) . . . . ?
C15 N2 C21 C7 114.5(3) . . . . ?
C5 C7 C21 C20 -83.5(3) . . . . ?
C17 C7 C21 C20 154.4(3) . . . . ?
C8 C7 C21 C20 34.9(4) . . . . ?
C5 C7 C21 N2 154.9(2) . . . . ?
C17 C7 C21 N2 32.8(3) . . . . ?
C8 C7 C21 N2 -86.7(3) . . . . ?
C27 N3 C25 C26 92.1(4) . . . . ?
C27 N3 C25 C24 -145.6(3) . . . . ?
O6 C24 C25 N3 -22.0(4) . . . . ?
O5 C24 C25 N3 160.2(3) . . . . ?
O6 C24 C25 C26 101.1(3) . . . . ?
O5 C24 C25 C26 -76.7(4) . . . . ?
C28 O8 C27 O7 -2.4(5) . . . . ?
C28 O8 C27 N3 176.1(3) . . . . ?
C25 N3 C27 O7 -175.4(3) . . . . ?
C25 N3 C27 O8 6.0(4) . . . . ?
C27 O8 C28 C29 69.2(4) . . . . ?
C27 O8 C28 C30 -55.8(4) . . . . ?
C27 O8 C28 C31 -173.0(3) . . . . ?

loop_
_cod_related_entry_id
_cod_related_entry_database
_cod_related_entry_code
1 ChemSpider 21197892
